data_7005259
loop_
_publ_author_name
'Siri, Olivier'
'Braunstein, Pierre'
'Taquet, Jean-philippe'
'Collin, Jean-Paul'
'Welter, Richard'

_publ_section_title
;
 Tetranuclear palladium complexes with benzoquinonediimine ligands:
 synthesis, molecular structure and electrochemistry.
;
_journal_issue 15
_journal_name_full 'Dalton transactions (Cambridge, England : 2003)'
_journal_page_first 1481
_journal_page_last 1483
_journal_paper_doi 10.1039/b618567c
_journal_year 2007
_chemical_formula_moiety 'C36 H58 N4 O5 Pd2'
_chemical_formula_sum 'C36 H58 N4 O5 Pd2'
_chemical_formula_weight 839.66
_chemical_name_systematic
;
?
;
_space_group_IT_number 2
_symmetry_cell_setting triclinic
_symmetry_space_group_name_Hall '-P 1'
_symmetry_space_group_name_H-M 'P -1'
_atom_sites_solution_hydrogens geom
_atom_sites_solution_primary direct
_atom_sites_solution_secondary difmap
_audit_creation_method SHELXL-97
_cell_angle_alpha 62.5600(15)
_cell_angle_beta 88.2790(18)
_cell_angle_gamma 77.124(2)
_cell_formula_units_Z 1
_cell_length_a 9.6830(3)
_cell_length_b 10.4650(3)
_cell_length_c 11.2100(4)
_cell_measurement_reflns_used 4855
_cell_measurement_temperature 173(2)
_cell_measurement_theta_max 27.47
_cell_measurement_theta_min 2.73
_cell_volume 979.32(6)
_computing_cell_refinement 'Denzo (Nonius B.V., 1998)'
_computing_data_collection 'Collect (Nonius B.V., 1998)'
_computing_data_reduction 'Denzo (Nonius B.V., 1998)'
_computing_molecular_graphics 'PLATON 98 (Spek, 1998)'
_computing_publication_material 'SHELXL-97 (Sheldrick, 1997)'
_computing_structure_refinement 'SHELXL-97 (Sheldrick, 1997)'
_computing_structure_solution 'SHELXS-97 (Sheldrick, 1997)'
_diffrn_ambient_temperature 173(2)
_diffrn_measured_fraction_theta_full 0.852
_diffrn_measured_fraction_theta_max 0.852
_diffrn_measurement_device_type KappaCCD
_diffrn_measurement_method '\p scans'
_diffrn_radiation_monochromator graphite
_diffrn_radiation_source 'fine-focus sealed tube'
_diffrn_radiation_type MoK\a
_diffrn_radiation_wavelength 0.71073
_diffrn_reflns_av_R_equivalents 0.0179
_diffrn_reflns_av_sigmaI/netI 0.0583
_diffrn_reflns_limit_h_max 9
_diffrn_reflns_limit_h_min -12
_diffrn_reflns_limit_k_max 13
_diffrn_reflns_limit_k_min -12
_diffrn_reflns_limit_l_max 12
_diffrn_reflns_limit_l_min -14
_diffrn_reflns_number 4855
_diffrn_reflns_theta_full 27.47
_diffrn_reflns_theta_max 27.47
_diffrn_reflns_theta_min 2.73
_exptl_absorpt_coefficient_mu 0.961
_exptl_absorpt_correction_type none
_exptl_crystal_colour yellow
_exptl_crystal_density_diffrn 1.424
_exptl_crystal_density_method 'not measured'
_exptl_crystal_description prism
_exptl_crystal_F_000 434
_exptl_crystal_size_max 0.09
_exptl_crystal_size_mid 0.08
_exptl_crystal_size_min 0.05
_refine_diff_density_max 0.965
_refine_diff_density_min -0.836
_refine_diff_density_rms 0.090
_refine_ls_extinction_method none
_refine_ls_goodness_of_fit_ref 1.019
_refine_ls_hydrogen_treatment constr
_refine_ls_matrix_type full
_refine_ls_number_parameters 216
_refine_ls_number_reflns 3840
_refine_ls_number_restraints 0
_refine_ls_restrained_S_all 1.019
_refine_ls_R_factor_all 0.0430
_refine_ls_R_factor_gt 0.0341
_refine_ls_shift/su_max 0.001
_refine_ls_shift/su_mean 0.000
_refine_ls_structure_factor_coef Fsqd
_refine_ls_weighting_details 'calc w=1/[\s^2^(Fo^2^)+(0.0283P)^2^+0.5722P] where P=(Fo^2^+2Fc^2^)/3'
_refine_ls_weighting_scheme calc
_refine_ls_wR_factor_gt 0.0774
_refine_ls_wR_factor_ref 0.0829
_reflns_number_gt 3357
_reflns_number_total 3840
_reflns_threshold_expression >2sigma(I)
_cod_data_source_file b618567c.txt
_cod_data_source_block shelxl
_cod_database_code 7005259

loop_
_symmetry_equiv_pos_as_xyz
'x, y, z'
'-x, -y, -z'

loop_
_atom_site_label
_atom_site_type_symbol
_atom_site_fract_x
_atom_site_fract_y
_atom_site_fract_z
_atom_site_U_iso_or_equiv
_atom_site_adp_type
_atom_site_occupancy
_atom_site_symmetry_multiplicity
_atom_site_calc_flag
_atom_site_refinement_flags
_atom_site_disorder_assembly
_atom_site_disorder_group
Pd1 Pd 0.14910(2) 0.67287(2) 0.41777(2) 0.02259(10) Uani 1 1 d . . .
O1 O 0.1291(2) 0.6575(2) 0.2480(2) 0.0303(5) Uani 1 1 d . . .
O2 O 0.1974(2) 0.4521(2) 0.5327(2) 0.0278(5) Uani 1 1 d . . .
O3 O -0.0077(9) 1.0662(9) 0.1166(9) 0.039(2) Uiso 0.28 1 d P . .
O4 O 0.1421(11) 0.5785(12) 0.7995(11) 0.037(3) Uiso 0.22 1 d P . .
N1 N 0.0970(3) 0.8931(3) 0.3220(2) 0.0223(5) Uani 1 1 d . . .
N2 N 0.1489(3) 0.7145(3) 0.5737(2) 0.0225(5) Uani 1 1 d . . .
C1 C -0.0283(3) 1.1005(3) 0.3585(3) 0.0237(7) Uani 1 1 d . . .
H1 H -0.0471 1.1671 0.2648 0.028 Uiso 1 1 calc . . .
C2 C 0.0440(3) 0.9544(3) 0.4004(3) 0.0212(6) Uani 1 1 d . . .
C3 C 0.0740(3) 0.8491(3) 0.5474(3) 0.0223(6) Uani 1 1 d . . .
C4 C 0.0971(3) 0.9793(3) 0.1780(3) 0.0284(7) Uani 1 1 d . . .
H4A H 0.0271 1.0752 0.1484 0.034 Uiso 0.84 1 calc P . .
H4B H 0.0648 0.9266 0.1342 0.034 Uiso 0.84 1 calc P . .
C5 C 0.2401(4) 1.0105(4) 0.1280(3) 0.0319(8) Uani 1 1 d . . .
C6 C 0.2760(5) 1.1185(5) 0.1722(5) 0.0610(12) Uani 1 1 d . . .
H6A H 0.2015 1.2105 0.1340 0.091 Uiso 1 1 calc . . .
H6B H 0.3674 1.1402 0.1401 0.091 Uiso 1 1 calc . . .
H6C H 0.2820 1.0738 0.2709 0.091 Uiso 1 1 calc . . .
C7 C 0.2249(5) 1.0842(6) -0.0252(4) 0.0636(13) Uani 1 1 d . . .
H7A H 0.2083 1.0138 -0.0548 0.095 Uiso 1 1 calc . . .
H7B H 0.3122 1.1154 -0.0602 0.095 Uiso 1 1 calc . . .
H7C H 0.1444 1.1709 -0.0594 0.095 Uiso 1 1 calc . . .
C8 C 0.3599(4) 0.8705(5) 0.1851(5) 0.0528(11) Uani 1 1 d . . .
H8A H 0.3667 0.8243 0.2838 0.079 Uiso 1 1 calc . . .
H8B H 0.4499 0.8962 0.1525 0.079 Uiso 1 1 calc . . .
H8C H 0.3400 0.8011 0.1556 0.079 Uiso 1 1 calc . . .
C9 C 0.2063(3) 0.6022(3) 0.7089(3) 0.0270(7) Uani 1 1 d . . .
H9A H 0.1891 0.5064 0.7237 0.032 Uiso 0.66 1 calc P . .
H9B H 0.1544 0.6289 0.7747 0.032 Uiso 0.66 1 calc P . .
C10 C 0.3661(3) 0.5821(3) 0.7368(3) 0.0296(7) Uani 1 1 d . . .
C11 C 0.3931(4) 0.7213(4) 0.7357(5) 0.0539(11) Uani 1 1 d . . .
H11A H 0.4952 0.7080 0.7530 0.081 Uiso 1 1 calc . . .
H11B H 0.3421 0.7380 0.8060 0.081 Uiso 1 1 calc . . .
H11C H 0.3593 0.8068 0.6474 0.081 Uiso 1 1 calc . . .
C12 C 0.4522(3) 0.5508(4) 0.6327(3) 0.0370(8) Uani 1 1 d . . .
H12A H 0.4334 0.4627 0.6323 0.055 Uiso 1 1 calc . . .
H12B H 0.5538 0.5335 0.6559 0.055 Uiso 1 1 calc . . .
H12C H 0.4247 0.6360 0.5430 0.055 Uiso 1 1 calc . . .
C13 C 0.4125(4) 0.4488(4) 0.8764(4) 0.0450(9) Uani 1 1 d . . .
H13A H 0.3947 0.3602 0.8765 0.067 Uiso 1 1 calc . . .
H13B H 0.3582 0.4677 0.9442 0.067 Uiso 1 1 calc . . .
H13C H 0.5141 0.4334 0.8979 0.067 Uiso 1 1 calc . . .
C14 C 0.1400(3) 0.5355(4) 0.2437(3) 0.0280(7) Uani 1 1 d . . .
C15 C 0.1158(4) 0.5542(4) 0.1040(4) 0.0418(9) Uani 1 1 d . . .
H15A H 0.0145 0.5955 0.0735 0.063 Uiso 1 1 calc . . .
H15B H 0.1459 0.4576 0.1054 0.063 Uiso 1 1 calc . . .
H15C H 0.1711 0.6216 0.0422 0.063 Uiso 1 1 calc . . .
C16 C 0.1742(3) 0.3948(3) 0.3532(3) 0.0294(7) Uani 1 1 d . . .
H16 H 0.1786 0.3141 0.3348 0.035 Uiso 1 1 calc . . .
C17 C 0.2027(3) 0.3596(3) 0.4870(3) 0.0272(7) Uani 1 1 d . . .
C18 C 0.2485(4) 0.1999(4) 0.5922(4) 0.0388(8) Uani 1 1 d . . .
H18A H 0.3510 0.1746 0.6161 0.058 Uiso 1 1 calc . . .
H18B H 0.2269 0.1364 0.5564 0.058 Uiso 1 1 calc . . .
H18C H 0.1975 0.1848 0.6728 0.058 Uiso 1 1 calc . . .

loop_
_atom_site_aniso_label
_atom_site_aniso_U_11
_atom_site_aniso_U_22
_atom_site_aniso_U_33
_atom_site_aniso_U_23
_atom_site_aniso_U_13
_atom_site_aniso_U_12
Pd1 0.02405(16) 0.02038(13) 0.02517(15) -0.01275(10) 0.00555(11) -0.00428(10)
O1 0.0386(13) 0.0268(11) 0.0286(12) -0.0166(10) 0.0043(11) -0.0051(10)
O2 0.0304(12) 0.0222(11) 0.0310(12) -0.0125(9) 0.0025(10) -0.0062(9)
N1 0.0231(13) 0.0191(12) 0.0229(13) -0.0092(10) 0.0062(11) -0.0034(10)
N2 0.0231(14) 0.0219(13) 0.0234(13) -0.0124(11) 0.0049(11) -0.0031(10)
C1 0.0264(16) 0.0202(15) 0.0216(15) -0.0088(12) 0.0035(14) -0.0026(12)
C2 0.0170(14) 0.0241(15) 0.0248(15) -0.0123(13) 0.0056(13) -0.0072(12)
C3 0.0185(15) 0.0231(15) 0.0273(16) -0.0134(13) 0.0032(13) -0.0054(12)
C4 0.0286(18) 0.0256(16) 0.0276(17) -0.0124(14) 0.0041(15) -0.0002(14)
C5 0.0351(19) 0.0349(18) 0.0280(17) -0.0147(15) 0.0121(16) -0.0136(15)
C6 0.064(3) 0.059(3) 0.079(3) -0.038(3) 0.017(3) -0.037(2)
C7 0.056(3) 0.091(4) 0.038(2) -0.023(2) 0.022(2) -0.024(3)
C8 0.030(2) 0.049(2) 0.076(3) -0.028(2) 0.023(2) -0.0082(18)
C9 0.0300(18) 0.0246(16) 0.0215(16) -0.0095(13) 0.0063(15) -0.0005(13)
C10 0.0306(18) 0.0287(17) 0.0300(17) -0.0147(14) 0.0009(15) -0.0053(14)
C11 0.052(2) 0.046(2) 0.076(3) -0.035(2) -0.007(2) -0.016(2)
C12 0.0216(17) 0.051(2) 0.0352(19) -0.0189(17) 0.0017(15) -0.0046(15)
C13 0.045(2) 0.045(2) 0.035(2) -0.0164(18) -0.0026(18) 0.0038(18)
C14 0.0227(16) 0.0345(18) 0.0360(18) -0.0243(15) 0.0048(15) -0.0069(14)
C15 0.052(2) 0.040(2) 0.042(2) -0.0292(18) 0.0024(18) -0.0063(17)
C16 0.0255(17) 0.0290(17) 0.0427(19) -0.0228(15) 0.0056(16) -0.0095(14)
C17 0.0204(16) 0.0255(16) 0.0384(18) -0.0164(14) 0.0045(15) -0.0069(13)
C18 0.042(2) 0.0246(17) 0.047(2) -0.0147(16) -0.0019(18) -0.0072(15)

loop_
_atom_type_symbol
_atom_type_description
_atom_type_scat_dispersion_real
_atom_type_scat_dispersion_imag
_atom_type_scat_source
C C 0.0033 0.0016 'International Tables Vol C Tables 4.2.6.8 and 6.1.1.4'
H H 0.0000 0.0000 'International Tables Vol C Tables 4.2.6.8 and 6.1.1.4'
O O 0.0106 0.0060 'International Tables Vol C Tables 4.2.6.8 and 6.1.1.4'
N N 0.0061 0.0033 'International Tables Vol C Tables 4.2.6.8 and 6.1.1.4'
Pd Pd -0.9988 1.0072 'International Tables Vol C Tables 4.2.6.8 and 6.1.1.4'

loop_
_geom_angle_atom_site_label_1
_geom_angle_atom_site_label_2
_geom_angle_atom_site_label_3
_geom_angle
_geom_angle_site_symmetry_1
_geom_angle_site_symmetry_3
_geom_angle_publ_flag
N2 Pd1 N1 79.90(10) . . ?
N2 Pd1 O1 172.04(9) . . ?
N1 Pd1 O1 93.12(9) . . ?
N2 Pd1 O2 94.15(9) . . ?
N1 Pd1 O2 173.89(9) . . ?
O1 Pd1 O2 92.72(9) . . ?
C14 O1 Pd1 124.3(2) . . ?
C17 O2 Pd1 124.1(2) . . ?
C2 N1 C4 122.2(2) . . ?
C2 N1 Pd1 113.86(19) . . ?
C4 N1 Pd1 123.36(19) . . ?
C3 N2 C9 122.4(2) . . ?
C3 N2 Pd1 113.79(19) . . ?
C9 N2 Pd1 123.16(19) . . ?
C2 C1 C3 120.9(3) . 2_576 ?
C2 C1 H1 119.5 . . ?
C3 C1 H1 119.5 2_576 . ?
N1 C2 C1 127.1(3) . . ?
N1 C2 C3 113.1(2) . . ?
C1 C2 C3 119.8(3) . . ?
N2 C3 C1 127.0(3) . 2_576 ?
N2 C3 C2 113.7(3) . . ?
C1 C3 C2 119.3(3) 2_576 . ?
N1 C4 C5 115.2(3) . . ?
N1 C4 H4A 108.5 . . ?
C5 C4 H4A 108.5 . . ?
N1 C4 H4B 108.5 . . ?
C5 C4 H4B 108.5 . . ?
H4A C4 H4B 107.5 . . ?
C7 C5 C8 111.0(3) . . ?
C7 C5 C4 107.9(3) . . ?
C8 C5 C4 112.3(3) . . ?
C7 C5 C6 108.7(3) . . ?
C8 C5 C6 108.3(3) . . ?
C4 C5 C6 108.6(3) . . ?
C5 C6 H6A 109.5 . . ?
C5 C6 H6B 109.5 . . ?
H6A C6 H6B 109.5 . . ?
C5 C6 H6C 109.5 . . ?
H6A C6 H6C 109.5 . . ?
H6B C6 H6C 109.5 . . ?
C5 C7 H7A 109.5 . . ?
C5 C7 H7B 109.5 . . ?
H7A C7 H7B 109.5 . . ?
C5 C7 H7C 109.5 . . ?
H7A C7 H7C 109.5 . . ?
H7B C7 H7C 109.5 . . ?
C5 C8 H8A 109.5 . . ?
C5 C8 H8B 109.5 . . ?
H8A C8 H8B 109.5 . . ?
C5 C8 H8C 109.5 . . ?
H8A C8 H8C 109.5 . . ?
H8B C8 H8C 109.5 . . ?
N2 C9 C10 114.1(3) . . ?
N2 C9 H9A 108.7 . . ?
C10 C9 H9A 108.7 . . ?
N2 C9 H9B 108.7 . . ?
C10 C9 H9B 108.7 . . ?
H9A C9 H9B 107.6 . . ?
C12 C10 C11 109.6(3) . . ?
C12 C10 C13 108.7(3) . . ?
C11 C10 C13 109.9(3) . . ?
C12 C10 C9 111.5(3) . . ?
C11 C10 C9 109.8(3) . . ?
C13 C10 C9 107.3(3) . . ?
C10 C11 H11A 109.5 . . ?
C10 C11 H11B 109.5 . . ?
H11A C11 H11B 109.5 . . ?
C10 C11 H11C 109.5 . . ?
H11A C11 H11C 109.5 . . ?
H11B C11 H11C 109.5 . . ?
C10 C12 H12A 109.5 . . ?
C10 C12 H12B 109.5 . . ?
H12A C12 H12B 109.5 . . ?
C10 C12 H12C 109.5 . . ?
H12A C12 H12C 109.5 . . ?
H12B C12 H12C 109.5 . . ?
C10 C13 H13A 109.5 . . ?
C10 C13 H13B 109.5 . . ?
H13A C13 H13B 109.5 . . ?
C10 C13 H13C 109.5 . . ?
H13A C13 H13C 109.5 . . ?
H13B C13 H13C 109.5 . . ?
O1 C14 C16 125.8(3) . . ?
O1 C14 C15 114.0(3) . . ?
C16 C14 C15 120.1(3) . . ?
C14 C15 H15A 109.5 . . ?
C14 C15 H15B 109.5 . . ?
H15A C15 H15B 109.5 . . ?
C14 C15 H15C 109.5 . . ?
H15A C15 H15C 109.5 . . ?
H15B C15 H15C 109.5 . . ?
C14 C16 C17 126.8(3) . . ?
C14 C16 H16 116.6 . . ?
C17 C16 H16 116.6 . . ?
O2 C17 C16 126.0(3) . . ?
O2 C17 C18 114.1(3) . . ?
C16 C17 C18 119.9(3) . . ?
C17 C18 H18A 109.5 . . ?
C17 C18 H18B 109.5 . . ?
H18A C18 H18B 109.5 . . ?
C17 C18 H18C 109.5 . . ?
H18A C18 H18C 109.5 . . ?
H18B C18 H18C 109.5 . . ?

loop_
_geom_bond_atom_site_label_1
_geom_bond_atom_site_label_2
_geom_bond_distance
_geom_bond_site_symmetry_2
_geom_bond_publ_flag
Pd1 N2 1.987(2) . ?
Pd1 N1 1.988(2) . ?
Pd1 O1 2.001(2) . ?
Pd1 O2 2.007(2) . ?
O1 C14 1.281(3) . ?
O2 C17 1.278(3) . ?
N1 C2 1.339(4) . ?
N1 C4 1.442(4) . ?
N2 C3 1.331(4) . ?
N2 C9 1.451(4) . ?
C1 C2 1.389(4) . ?
C1 C3 1.403(4) 2_576 ?
C1 H1 0.9500 . ?
C2 C3 1.492(4) . ?
C3 C1 1.403(4) 2_576 ?
C4 C5 1.524(5) . ?
C4 H4A 0.9900 . ?
C4 H4B 0.9900 . ?
C5 C7 1.520(5) . ?
C5 C8 1.524(5) . ?
C5 C6 1.531(5) . ?
C6 H6A 0.9800 . ?
C6 H6B 0.9800 . ?
C6 H6C 0.9800 . ?
C7 H7A 0.9800 . ?
C7 H7B 0.9800 . ?
C7 H7C 0.9800 . ?
C8 H8A 0.9800 . ?
C8 H8B 0.9800 . ?
C8 H8C 0.9800 . ?
C9 C10 1.536(5) . ?
C9 H9A 0.9900 . ?
C9 H9B 0.9900 . ?
C10 C12 1.529(5) . ?
C10 C11 1.530(5) . ?
C10 C13 1.532(5) . ?
C11 H11A 0.9800 . ?
C11 H11B 0.9800 . ?
C11 H11C 0.9800 . ?
C12 H12A 0.9800 . ?
C12 H12B 0.9800 . ?
C12 H12C 0.9800 . ?
C13 H13A 0.9800 . ?
C13 H13B 0.9800 . ?
C13 H13C 0.9800 . ?
C14 C16 1.388(5) . ?
C14 C15 1.505(5) . ?
C15 H15A 0.9800 . ?
C15 H15B 0.9800 . ?
C15 H15C 0.9800 . ?
C16 C17 1.390(4) . ?
C16 H16 0.9500 . ?
C17 C18 1.505(4) . ?
C18 H18A 0.9800 . ?
C18 H18B 0.9800 . ?
C18 H18C 0.9800 . ?

loop_
_geom_torsion_atom_site_label_1
_geom_torsion_atom_site_label_2
_geom_torsion_atom_site_label_3
_geom_torsion_atom_site_label_4
_geom_torsion
_geom_torsion_site_symmetry_1
_geom_torsion_site_symmetry_2
_geom_torsion_site_symmetry_3
_geom_torsion_site_symmetry_4
_geom_torsion_publ_flag
N2 Pd1 O1 C14 -146.1(6) . . . . ?
N1 Pd1 O1 C14 -174.7(2) . . . . ?
O2 Pd1 O1 C14 3.5(2) . . . . ?
N2 Pd1 O2 C17 174.7(2) . . . . ?
N1 Pd1 O2 C17 161.6(8) . . . . ?
O1 Pd1 O2 C17 -1.3(2) . . . . ?
N2 Pd1 N1 C2 -20.4(2) . . . . ?
O1 Pd1 N1 C2 155.7(2) . . . . ?
O2 Pd1 N1 C2 -7.2(9) . . . . ?
N2 Pd1 N1 C4 167.7(2) . . . . ?
O1 Pd1 N1 C4 -16.1(2) . . . . ?
O2 Pd1 N1 C4 -179(34) . . . . ?
N1 Pd1 N2 C3 20.8(2) . . . . ?
O1 Pd1 N2 C3 -8.2(8) . . . . ?
O2 Pd1 N2 C3 -157.8(2) . . . . ?
N1 Pd1 N2 C9 -168.0(2) . . . . ?
O1 Pd1 N2 C9 163.0(6) . . . . ?
O2 Pd1 N2 C9 13.4(2) . . . . ?
C4 N1 C2 C1 6.4(5) . . . . ?
Pd1 N1 C2 C1 -165.5(2) . . . . ?
C4 N1 C2 C3 -171.5(3) . . . . ?
Pd1 N1 C2 C3 16.6(3) . . . . ?
C3 C1 C2 N1 -177.8(3) 2_576 . . . ?
C3 C1 C2 C3 -0.1(5) 2_576 . . . ?
C9 N2 C3 C1 -6.1(5) . . . 2_576 ?
Pd1 N2 C3 C1 165.1(3) . . . 2_576 ?
C9 N2 C3 C2 171.1(3) . . . . ?
Pd1 N2 C3 C2 -17.6(3) . . . . ?
N1 C2 C3 N2 0.7(4) . . . . ?
C1 C2 C3 N2 -177.4(3) . . . . ?
N1 C2 C3 C1 178.1(3) . . . 2_576 ?
C1 C2 C3 C1 0.1(5) . . . 2_576 ?
C2 N1 C4 C5 103.2(3) . . . . ?
Pd1 N1 C4 C5 -85.6(3) . . . . ?
N1 C4 C5 C7 172.8(3) . . . . ?
N1 C4 C5 C8 50.2(4) . . . . ?
N1 C4 C5 C6 -69.6(4) . . . . ?
C3 N2 C9 C10 -102.2(3) . . . . ?
Pd1 N2 C9 C10 87.4(3) . . . . ?
N2 C9 C10 C12 -54.7(3) . . . . ?
N2 C9 C10 C11 67.0(4) . . . . ?
N2 C9 C10 C13 -173.6(3) . . . . ?
Pd1 O1 C14 C16 -3.5(4) . . . . ?
Pd1 O1 C14 C15 178.1(2) . . . . ?
O1 C14 C16 C17 0.1(6) . . . . ?
C15 C14 C16 C17 178.4(3) . . . . ?
Pd1 O2 C17 C16 -1.2(4) . . . . ?
Pd1 O2 C17 C18 177.1(2) . . . . ?
C14 C16 C17 O2 2.6(6) . . . . ?
C14 C16 C17 C18 -175.6(3) . . . . ?
